data_1511959
loop_
_publ_author_name
'Ozeryanskii, Valery A.'
'Pozharskii, Alexander F.'
'Filarowski, Alexander'
'Borodkin, Gennady S.'

_publ_section_title
;
 Extreme Magnetic Separation of Geminal Protons in
 ProtonatedN,N,N&#x2032;-Trimethyl-1,8-diaminonaphthalene. A Puzzle of the
 Fourth Methyl Group
;
_journal_issue 9
_journal_name_full 'Organic Letters'
_journal_page_first 2194
_journal_paper_doi 10.1021/ol400746u
_journal_volume 15
_journal_year 2013
_chemical_formula_moiety 'C13 H17 N2, Br'
_chemical_formula_sum 'C13 H17 Br N2'
_chemical_formula_weight 281.20
_chemical_name_systematic
; 
 ? 
;
_space_group_IT_number 61
_symmetry_cell_setting orthorhombic
_symmetry_space_group_name_Hall '-P 2ac 2ab'
_symmetry_space_group_name_H-M 'P b c a'
_atom_sites_solution_hydrogens mixed
_atom_sites_solution_primary direct
_atom_sites_solution_secondary difmap
_audit_creation_method SHELXL-97
_cell_angle_alpha 90.00
_cell_angle_beta 90.00
_cell_angle_gamma 90.00
_cell_formula_units_Z 8
_cell_length_a 7.4246(4)
_cell_length_b 15.5642(10)
_cell_length_c 21.8900(14)
_cell_measurement_reflns_used 302
_cell_measurement_temperature 100(2)
_cell_measurement_theta_max 30
_cell_measurement_theta_min 3
_cell_volume 2529.6(3)
_computing_cell_refinement 'Bruker SAINT'
_computing_data_collection 'Bruker APEX II'
_computing_data_reduction 'Bruker SAINT'
_computing_molecular_graphics 'SHELXTL  (Sheldrick, 2008)'
_computing_publication_material 'SHELXTL  (Sheldrick, 2008)'
_computing_structure_refinement 'SHELXTL  (Sheldrick, 2008)'
_computing_structure_solution 'SHELXTL  (Sheldrick, 2008)'
_diffrn_ambient_temperature 100(2)
_diffrn_measured_fraction_theta_full 0.999
_diffrn_measured_fraction_theta_max 0.999
_diffrn_measurement_device_type 'Bruker APEX II CCD area detector'
_diffrn_measurement_method 'omega scans'
_diffrn_radiation_monochromator graphite
_diffrn_radiation_source 'fine-focus sealed tube'
_diffrn_radiation_type MoK\a
_diffrn_radiation_wavelength 0.71073
_diffrn_reflns_av_R_equivalents 0.0480
_diffrn_reflns_av_sigmaI/netI 0.0396
_diffrn_reflns_limit_h_max 10
_diffrn_reflns_limit_h_min -8
_diffrn_reflns_limit_k_max 21
_diffrn_reflns_limit_k_min -21
_diffrn_reflns_limit_l_max 30
_diffrn_reflns_limit_l_min -26
_diffrn_reflns_number 17433
_diffrn_reflns_theta_full 30.00
_diffrn_reflns_theta_max 30.00
_diffrn_reflns_theta_min 2.62
_exptl_absorpt_coefficient_mu 3.226
_exptl_absorpt_correction_T_max 0.551
_exptl_absorpt_correction_T_min 0.270
_exptl_absorpt_correction_type multi-scan
_exptl_absorpt_process_details SADABS
_exptl_crystal_colour colorless
_exptl_crystal_density_diffrn 1.477
_exptl_crystal_density_method 'not measured'
_exptl_crystal_description plate
_exptl_crystal_F_000 1152
_exptl_crystal_size_max 0.55
_exptl_crystal_size_mid 0.42
_exptl_crystal_size_min 0.21
_refine_diff_density_max 1.098
_refine_diff_density_min -0.855
_refine_diff_density_rms 0.088
_refine_ls_extinction_method none
_refine_ls_goodness_of_fit_ref 1.002
_refine_ls_hydrogen_treatment constr
_refine_ls_matrix_type full
_refine_ls_number_parameters 148
_refine_ls_number_reflns 3688
_refine_ls_number_restraints 0
_refine_ls_restrained_S_all 1.002
_refine_ls_R_factor_all 0.0641
_refine_ls_R_factor_gt 0.0374
_refine_ls_shift/su_max 0.000
_refine_ls_shift/su_mean 0.000
_refine_ls_structure_factor_coef Fsqd
_refine_ls_weighting_details 'calc w=1/[\s^2^(Fo^2^)+(0.0399P)^2^+3.5099P] where P=(Fo^2^+2Fc^2^)/3'
_refine_ls_weighting_scheme calc
_refine_ls_wR_factor_gt 0.0846
_refine_ls_wR_factor_ref 0.0977
_reflns_number_gt 2660
_reflns_number_total 3688
_reflns_threshold_expression I>2\s(I)
_cod_data_source_file ol400746u_si_003.cif
_cod_data_source_block rom
_cod_depositor_comments
;
The following automatic conversions were performed:

'_symmetry_cell_setting' value 'Orthorhombic' changed to
'orthorhombic' according to
/home/saulius/struct/CIF-dictionaries/cif_core.dic dictionary named
'cif_core.dic' version 2.4.2 from 2011-04-26.

Automatic conversion script
Id: cif_fix_values 1891 2012-01-12 08:04:46Z andrius 
;
_cod_database_code 1511959

loop_
_symmetry_equiv_pos_as_xyz
'x, y, z'
'-x+1/2, -y, z+1/2'
'-x, y+1/2, -z+1/2'
'x+1/2, -y+1/2, -z'
'-x, -y, -z'
'x-1/2, y, -z-1/2'
'x, -y-1/2, z-1/2'
'-x-1/2, y-1/2, z'

loop_
_atom_site_label
_atom_site_type_symbol
_atom_site_fract_x
_atom_site_fract_y
_atom_site_fract_z
_atom_site_U_iso_or_equiv
_atom_site_adp_type
_atom_site_occupancy
_atom_site_symmetry_multiplicity
_atom_site_calc_flag
_atom_site_refinement_flags
Br1 Br 0.64705(4) 0.107550(17) 0.423493(12) 0.02866(9) Uani 1 1 d .
N1 N 1.4560(3) -0.17750(13) 0.40708(9) 0.0191(4) Uani 1 1 d .
N2 N 1.3142(3) -0.02604(13) 0.40476(9) 0.0192(4) Uani 1 1 d .
H1N2 H 1.3876 0.0143 0.4180 0.023 Uiso 1 1 d R
H2N2 H 1.3479 -0.0776 0.4167 0.023 Uiso 1 1 d R
C1 C 1.4522(3) -0.17929(14) 0.34059(10) 0.0163(4) Uani 1 1 d .
C2 C 1.5151(3) -0.24888(15) 0.30862(11) 0.0187(5) Uani 1 1 d .
H2A H 1.5626 -0.2968 0.3301 0.022 Uiso 1 1 calc R
C3 C 1.5103(3) -0.25011(15) 0.24423(12) 0.0205(5) Uani 1 1 d .
H3A H 1.5516 -0.2993 0.2227 0.025 Uiso 1 1 calc R
C4 C 1.4463(3) -0.18065(16) 0.21258(11) 0.0198(5) Uani 1 1 d .
H4A H 1.4451 -0.1818 0.1692 0.024 Uiso 1 1 calc R
C5 C 1.3815(3) -0.10678(15) 0.24400(11) 0.0172(4) Uani 1 1 d .
C6 C 1.3156(3) -0.03462(16) 0.21118(11) 0.0193(5) Uani 1 1 d .
H6A H 1.3150 -0.0357 0.1678 0.023 Uiso 1 1 calc R
C7 C 1.2529(3) 0.03659(15) 0.24123(11) 0.0207(5) Uani 1 1 d .
H7A H 1.2097 0.0845 0.2187 0.025 Uiso 1 1 calc R
C8 C 1.2527(3) 0.03867(15) 0.30524(11) 0.0199(5) Uani 1 1 d .
H8A H 1.2098 0.0883 0.3259 0.024 Uiso 1 1 calc R
C9 C 1.3138(3) -0.03028(15) 0.33822(11) 0.0166(4) Uani 1 1 d .
C10 C 1.3820(3) -0.10579(14) 0.30925(11) 0.0153(4) Uani 1 1 d .
C11 C 1.3735(4) -0.25384(19) 0.43569(13) 0.0363(7) Uani 1 1 d .
H11A H 1.2561 -0.2650 0.4168 0.054 Uiso 1 1 calc R
H11B H 1.3575 -0.2435 0.4795 0.054 Uiso 1 1 calc R
H11C H 1.4522 -0.3037 0.4297 0.054 Uiso 1 1 calc R
C12 C 1.6393(3) -0.16227(18) 0.43153(11) 0.0252(5) Uani 1 1 d .
H12A H 1.6864 -0.1082 0.4152 0.038 Uiso 1 1 calc R
H12B H 1.7186 -0.2097 0.4194 0.038 Uiso 1 1 calc R
H12C H 1.6342 -0.1589 0.4762 0.038 Uiso 1 1 calc R
C13 C 1.1369(4) -0.01166(19) 0.43397(12) 0.0283(6) Uani 1 1 d .
H13A H 1.1534 -0.0035 0.4780 0.042 Uiso 1 1 calc R
H13B H 1.0594 -0.0616 0.4268 0.042 Uiso 1 1 calc R
H13C H 1.0805 0.0396 0.4164 0.042 Uiso 1 1 calc R

loop_
_atom_site_aniso_label
_atom_site_aniso_U_11
_atom_site_aniso_U_22
_atom_site_aniso_U_33
_atom_site_aniso_U_23
_atom_site_aniso_U_13
_atom_site_aniso_U_12
Br1 0.03487(16) 0.02715(14) 0.02395(14) -0.00664(11) 0.00496(11) -0.01198(11)
N1 0.0238(11) 0.0171(9) 0.0163(9) 0.0021(7) 0.0047(8) -0.0006(8)
N2 0.0210(10) 0.0168(9) 0.0199(10) -0.0034(7) 0.0003(8) 0.0008(8)
C1 0.0164(11) 0.0156(10) 0.0169(10) 0.0007(8) 0.0015(8) -0.0015(8)
C2 0.0157(11) 0.0162(10) 0.0243(12) 0.0005(9) 0.0020(9) 0.0000(9)
C3 0.0186(11) 0.0180(11) 0.0250(12) -0.0059(9) 0.0018(9) 0.0000(9)
C4 0.0156(11) 0.0242(11) 0.0195(11) -0.0031(9) 0.0010(9) -0.0017(9)
C5 0.0146(10) 0.0177(10) 0.0193(11) -0.0013(9) -0.0012(8) -0.0040(9)
C6 0.0158(11) 0.0227(11) 0.0195(12) 0.0021(9) -0.0030(9) -0.0038(9)
C7 0.0181(11) 0.0182(11) 0.0259(13) 0.0038(9) -0.0027(9) -0.0006(9)
C8 0.0168(11) 0.0161(10) 0.0269(12) -0.0015(9) -0.0007(10) 0.0003(9)
C9 0.0147(11) 0.0166(10) 0.0185(11) -0.0023(8) 0.0008(8) -0.0027(8)
C10 0.0122(10) 0.0145(9) 0.0194(11) -0.0012(9) -0.0002(8) -0.0021(8)
C11 0.054(2) 0.0273(14) 0.0279(15) 0.0014(11) 0.0158(13) -0.0139(13)
C12 0.0251(12) 0.0328(13) 0.0178(12) 0.0035(10) -0.0027(10) 0.0076(10)
C13 0.0250(13) 0.0337(14) 0.0262(14) -0.0010(10) 0.0068(11) 0.0067(11)

loop_
_atom_type_symbol
_atom_type_description
_atom_type_scat_dispersion_real
_atom_type_scat_dispersion_imag
_atom_type_scat_source
C C 0.0033 0.0016 'International Tables Vol C Tables 4.2.6.8 and 6.1.1.4'
H H 0.0000 0.0000 'International Tables Vol C Tables 4.2.6.8 and 6.1.1.4'
N N 0.0061 0.0033 'International Tables Vol C Tables 4.2.6.8 and 6.1.1.4'
Br Br -0.2901 2.4595 'International Tables Vol C Tables 4.2.6.8 and 6.1.1.4'

loop_
_geom_angle_atom_site_label_1
_geom_angle_atom_site_label_2
_geom_angle_atom_site_label_3
_geom_angle
C1 N1 C11 113.6(2)
C1 N1 C12 112.46(19)
C11 N1 C12 110.9(2)
C9 N2 C13 115.88(19)
C9 N2 H1N2 111.2
C13 N2 H1N2 107.5
C9 N2 H2N2 104.8
C13 N2 H2N2 105.2
H1N2 N2 H2N2 112.1
C2 C1 C10 120.7(2)
C2 C1 N1 121.2(2)
C10 C1 N1 118.1(2)
C1 C2 C3 120.8(2)
C1 C2 H2A 119.6
C3 C2 H2A 119.6
C4 C3 C2 120.3(2)
C4 C3 H3A 119.9
C2 C3 H3A 119.9
C3 C4 C5 120.7(2)
C3 C4 H4A 119.7
C5 C4 H4A 119.7
C6 C5 C4 120.7(2)
C6 C5 C10 119.9(2)
C4 C5 C10 119.4(2)
C7 C6 C5 120.9(2)
C7 C6 H6A 119.5
C5 C6 H6A 119.5
C6 C7 C8 119.9(2)
C6 C7 H7A 120.0
C8 C7 H7A 120.0
C9 C8 C7 120.5(2)
C9 C8 H8A 119.7
C7 C8 H8A 119.7
C8 C9 C10 121.9(2)
C8 C9 N2 119.4(2)
C10 C9 N2 118.7(2)
C9 C10 C5 116.9(2)
C9 C10 C1 125.0(2)
C5 C10 C1 118.1(2)
N1 C11 H11A 109.5
N1 C11 H11B 109.5
H11A C11 H11B 109.5
N1 C11 H11C 109.5
H11A C11 H11C 109.5
H11B C11 H11C 109.5
N1 C12 H12A 109.5
N1 C12 H12B 109.5
H12A C12 H12B 109.5
N1 C12 H12C 109.5
H12A C12 H12C 109.5
H12B C12 H12C 109.5
N2 C13 H13A 109.5
N2 C13 H13B 109.5
H13A C13 H13B 109.5
N2 C13 H13C 109.5
H13A C13 H13C 109.5
H13B C13 H13C 109.5

loop_
_geom_bond_atom_site_label_1
_geom_bond_atom_site_label_2
_geom_bond_distance
N1 C1 1.456(3)
N1 C11 1.476(3)
N1 C12 1.482(3)
N2 C9 1.458(3)
N2 C13 1.480(3)
N2 H1N2 0.8800
N2 H2N2 0.8799
C1 C2 1.372(3)
C1 C10 1.432(3)
C2 C3 1.410(3)
C2 H2A 0.9500
C3 C4 1.369(3)
C3 H3A 0.9500
C4 C5 1.424(3)
C4 H4A 0.9500
C5 C6 1.420(3)
C5 C10 1.428(3)
C6 C7 1.370(3)
C6 H6A 0.9500
C7 C8 1.402(3)
C7 H7A 0.9500
C8 C9 1.371(3)
C8 H8A 0.9500
C9 C10 1.428(3)
C11 H11A 0.9800
C11 H11B 0.9800
C11 H11C 0.9800
C12 H12A 0.9800
C12 H12B 0.9800
C12 H12C 0.9800
C13 H13A 0.9800
C13 H13B 0.9800
C13 H13C 0.9800

loop_
_geom_hbond_atom_site_label_D
_geom_hbond_atom_site_label_H
_geom_hbond_atom_site_label_A
_geom_hbond_site_symmetry_A
_geom_hbond_distance_DH
_geom_hbond_distance_HA
_geom_hbond_distance_DA
_geom_hbond_angle_DHA
N2 H1N2 Br1 1_655 0.880 2.415 3.256(2) 160
N2 H2N2 N1 1_555 0.880 1.763 2.582(3) 154

loop_
_geom_torsion_atom_site_label_1
_geom_torsion_atom_site_label_2
_geom_torsion_atom_site_label_3
_geom_torsion_atom_site_label_4
_geom_torsion
C11 N1 C1 C2 -51.7(3)
C12 N1 C1 C2 75.3(3)
C11 N1 C1 C10 128.8(2)
C12 N1 C1 C10 -104.2(2)
C10 C1 C2 C3 -0.7(4)
N1 C1 C2 C3 179.8(2)
C1 C2 C3 C4 1.6(4)
C2 C3 C4 C5 -0.9(4)
C3 C4 C5 C6 179.8(2)
C3 C4 C5 C10 -0.6(3)
C4 C5 C6 C7 179.9(2)
C10 C5 C6 C7 0.4(3)
C5 C6 C7 C8 -0.3(4)
C6 C7 C8 C9 -0.4(4)
C7 C8 C9 C10 0.9(4)
C7 C8 C9 N2 179.2(2)
C13 N2 C9 C8 59.3(3)
C13 N2 C9 C10 -122.3(2)
C8 C9 C10 C5 -0.8(3)
N2 C9 C10 C5 -179.13(19)
C8 C9 C10 C1 178.3(2)
N2 C9 C10 C1 0.0(3)
C6 C5 C10 C9 0.2(3)
C4 C5 C10 C9 -179.4(2)
C6 C5 C10 C1 -179.0(2)
C4 C5 C10 C1 1.4(3)
C2 C1 C10 C9 -179.8(2)
N1 C1 C10 C9 -0.4(3)
C2 C1 C10 C5 -0.7(3)
N1 C1 C10 C5 178.77(19)
